data_2208372
loop_
_publ_author_name
'Saeed, M. Adeel'
'Rauf, M. Khawar.'
'Craig, D. C.'
'Badshah, Amin'
'Ali, Saqib'

_publ_section_title
;
 <i>catena</i>-Poly[tributyltin(IV)-\m-acetato]
;
_journal_coeditor_code LH6565
_journal_issue 3
_journal_name_full 'Acta Crystallographica Section E'
_journal_page_first m469
_journal_page_last m471
_journal_paper_doi 10.1107/S1600536806003904
_journal_volume 62
_journal_year 2006
_chemical_formula_iupac '[Sn (C4 H9)3 (C2 H3 O2)]'
_chemical_formula_moiety 'C14 H30 O2 Sn'
_chemical_formula_sum 'C14 H30 O2 Sn'
_chemical_formula_weight 349.1
_chemical_name_systematic
;
catena-Poly[tributyltin(IV)-\m-acetato]
;
_symmetry_cell_setting monoclinic
_symmetry_space_group_name_Hall '-P 2ybc'
_symmetry_space_group_name_H-M 'P 1 21/c 1'
_atom_type_scat_source 'International Tables for X-ray Crystallography, Vol. IV'
_cell_angle_alpha 90
_cell_angle_beta 92.87(2)
_cell_angle_gamma 90
_cell_formula_units_Z 8
_cell_length_a 10.386(4)
_cell_length_b 20.924(3)
_cell_length_c 16.584(6)
_cell_measurement_reflns_used 10
_cell_measurement_temperature 294
_cell_measurement_theta_max 12
_cell_measurement_theta_min 11
_cell_volume 3599(2)
_computing_cell_refinement 'CAD-4 Software'
_computing_data_collection 'CAD-4 Software (Schagen <i>et al.</i>,  1989)'
_computing_data_reduction 'local program'
_computing_molecular_graphics 'ORTEPII, (Johnson, 1976)'
_computing_publication_material 'local programs'
_computing_structure_refinement 'RAELS (Rae, 1996)'
_computing_structure_solution 'SIR92 (Altomare <i>et al.</i>,  1994)'
_diffrn_measured_fraction_theta_full 1.00
_diffrn_measured_fraction_theta_max 1.00
_diffrn_measurement_device_type 'Enraf--Nonius CAD-4'
_diffrn_measurement_method \w--2\q
_diffrn_radiation_type 'Mo K\a'
_diffrn_radiation_wavelength 0.71073
_diffrn_reflns_av_R_equivalents 0.015
_diffrn_reflns_limit_h_max 12
_diffrn_reflns_limit_h_min 0
_diffrn_reflns_limit_k_max 24
_diffrn_reflns_limit_k_min 0
_diffrn_reflns_limit_l_max 19
_diffrn_reflns_limit_l_min -19
_diffrn_reflns_number 6704
_diffrn_reflns_theta_full 25
_diffrn_reflns_theta_max 25
_diffrn_standards_decay_% 28
_diffrn_standards_interval_time 30
_diffrn_standards_number 1
_exptl_absorpt_coefficient_mu 1.419
_exptl_absorpt_correction_T_max 0.93
_exptl_absorpt_correction_T_min 0.84
_exptl_absorpt_correction_type analytical
_exptl_absorpt_process_details '(de Meulenaer & Tompa, 1965)'
_exptl_crystal_colour colourless
_exptl_crystal_density_diffrn 1.29
_exptl_crystal_density_method 'not measured'
_exptl_crystal_description prism
_exptl_crystal_F_000 1440.0
_exptl_crystal_size_max 0.30
_exptl_crystal_size_mid 0.10
_exptl_crystal_size_min 0.06
_refine_diff_density_max 0.91
_refine_diff_density_min -0.90
_refine_ls_extinction_method none
_refine_ls_goodness_of_fit_ref 1.87
_refine_ls_hydrogen_treatment noref
_refine_ls_number_parameters 202
_refine_ls_number_reflns 3844
_refine_ls_R_factor_gt 0.053
_refine_ls_shift/su_max 0.009
_refine_ls_structure_factor_coef F
_refine_ls_weighting_details 'w = 1/[\s^2^(F) + 0.0004F^2^]'
_refine_ls_weighting_scheme calc
_refine_ls_wR_factor_ref 0.060
_reflns_number_gt 3844
_reflns_number_total 6332
_reflns_threshold_expression I>2\s(I)
_cod_data_source_file lh6565.cif
_cod_data_source_block I
_cod_depositor_comments
;
The following automatic conversions were performed:
'_symmetry_cell_setting' value 'Monoclinic' changed to 'monoclinic'
according to '/home/saulius/struct/CIF-dictionaries/cif_core.dic'
dictionary named 'cif_core.dic' version 2.4.1 from 2010-06-29.

Automatic conversion script
Id: cif_fix_enum 1527 2010-12-29 10:47:43Z saulius 

The following automatic conversions were performed:

'_symmetry_cell_setting' value 'Monoclinic' changed to 'monoclinic'
according to /home/saulius/struct/CIF-dictionaries/cif_core.dic
dictionary named 'cif_core.dic' version 2.4.1 from 2010-06-29.

Automatic conversion script
Id: cif_fix_values 1715 2011-07-08 13:25:40Z adriana 
;
_cod_original_sg_symbol_H-M 'P 21/c'
_cod_database_code 2208372

loop_
_atom_site_label
_atom_site_fract_x
_atom_site_fract_y
_atom_site_fract_z
_atom_site_U_iso_or_equiv
_atom_site_adp_type
_atom_site_occupancy
_atom_site_type_symbol
Sn1 0.70736(4) 0.13430(3) 0.36329(3) 0.0841(2) Uani 1.0 Sn
Sn2 0.20254(4) 0.17908(3) 0.29226(3) 0.0945(2) Uani 1.0 Sn
C1 0.6504(8) 0.0871(5) 0.2535(5) 0.124(3) Uani 1.0 C
C2 0.7423(12) 0.0393(6) 0.2247(7) 0.178(4) Uani 1.0 C
C3 0.6947(16) 0.0065(8) 0.1500(9) 0.229(5) Uani 1.0 C
C4 0.776(3) -0.0481(13) 0.1331(15) 0.296(9) Uani 0.5 C
C4' 0.801(2) -0.0144(17) 0.1035(16) 0.296(9) Uani 0.5 C
C5 0.8448(7) 0.0863(4) 0.4405(5) 0.099(2) Uani 1.0 C
C6 0.8679(9) 0.1128(5) 0.5231(5) 0.138(3) Uani 1.0 C
C7 0.9674(10) 0.0790(6) 0.5746(7) 0.177(4) Uani 1.0 C
C8 0.9766(19) 0.0961(10) 0.6605(9) 0.189(6) Uani 0.5 C
C8' 1.0531(19) 0.1184(8) 0.6259(12) 0.189(6) Uani 0.5 C
C9 0.6656(8) 0.2310(5) 0.3852(5) 0.116(2) Uani 1.0 C
C10 0.5996(11) 0.2498(5) 0.4573(7) 0.148(3) Uani 1.0 C
C11 0.5756(16) 0.3183(6) 0.4622(10) 0.216(5) Uani 1.0 C
C12 0.4939(19) 0.3443(9) 0.5209(13) 0.268(6) Uani 1.0 C
C13 0.1509(9) 0.0850(5) 0.2576(6) 0.137(3) Uani 1.0 C
C14 0.2365(15) 0.0590(7) 0.1983(9) 0.227(5) Uani 1.0 C
C15 0.1928(17) 0.0070(10) 0.1468(9) 0.284(8) Uani 0.5 C
C16 0.211(4) -0.0504(13) 0.192(2) 0.374(9) Uani 0.5 C
C15' 0.2109(19) -0.0030(9) 0.1644(10) 0.284(8) Uani 0.5 C
C16' 0.302(3) -0.0193(18) 0.106(2) 0.374(9) Uani 0.5 C
C17 0.3270(8) 0.2262(5) 0.2142(6) 0.126(3) Uani 1.0 C
C18 0.3415(12) 0.2969(5) 0.2212(7) 0.170(4) Uani 1.0 C
C19 0.4366(14) 0.3211(7) 0.1626(8) 0.201(5) Uani 1.0 C
C20 0.453(3) 0.3915(9) 0.1605(17) 0.289(9) Uani 0.5 C
C20' 0.509(3) 0.3785(13) 0.1885(15) 0.289(9) Uani 0.5 C
C21 0.1714(8) 0.2179(4) 0.4077(5) 0.113(2) Uani 1.0 C
C22 0.0937(10) 0.2782(4) 0.4127(6) 0.135(3) Uani 1.0 C
C23 0.0776(11) 0.3023(6) 0.4970(7) 0.162(3) Uani 1.0 C
C24 -0.0106(16) 0.3588(7) 0.5024(10) 0.213(5) Uani 1.0 C
O1Ac1 0.8968(4) 0.1733(3) 0.2994(4) 0.103(2) Uani 1.0 O
O2Ac1 1.0383(5) 0.2233(3) 0.2269(3) 0.115(2) Uani 1.0 O
C1Ac1 0.9221(8) 0.2082(5) 0.2444(6) 0.107(3) Uani 1.0 C
C2Ac1 0.8186(8) 0.2399(6) 0.1899(7) 0.164(5) Uani 1.0 C
O1Ac2 0.5556(4) 0.0904(3) 0.4304(3) 0.104(2) Uani 1.0 O
O2Ac2 0.4017(4) 0.1357(3) 0.3553(4) 0.105(2) Uani 1.0 O
C1Ac2 0.4383(7) 0.0982(4) 0.4097(6) 0.097(2) Uani 1.0 C
C2Ac2 0.3447(8) 0.0604(5) 0.4546(6) 0.134(4) Uani 1.0 C
H1C1 0.6375 0.1204 0.2106 0.124 Uani 1.0 H
H2C1 0.5668 0.0648 0.2616 0.124 Uani 1.0 H
H1C2 0.7583 0.0065 0.2679 0.178 Uani 1.0 H
H2C2 0.8250 0.0614 0.2138 0.178 Uani 1.0 H
H1C3 0.6953 0.0372 0.1038 0.229 Uani 0.5 H
H2C3 0.6046 -0.0087 0.1568 0.229 Uani 0.5 H
H1'C3 0.6396 0.0366 0.1167 0.229 Uani 0.5 H
H2'C3 0.6424 -0.0315 0.1647 0.229 Uani 0.5 H
H1C4 0.7428 -0.0697 0.0825 0.296 Uani 0.5 H
H2C4 0.8666 -0.0331 0.1260 0.296 Uani 0.5 H
H3C4 0.7758 -0.0790 0.1791 0.296 Uani 0.5 H
H1C4' 0.7669 -0.0365 0.0534 0.296 Uani 0.5 H
H2C4' 0.8536 0.0234 0.0885 0.296 Uani 0.5 H
H3C4' 0.8564 -0.0447 0.1365 0.296 Uani 0.5 H
H1C5 0.9289 0.0868 0.4136 0.099 Uani 1.0 H
H2C5 0.8150 0.0411 0.4462 0.099 Uani 1.0 H
H1C6 0.7848 0.1111 0.5510 0.138 Uani 1.0 H
H2C6 0.8957 0.1584 0.5178 0.138 Uani 1.0 H
H1C7 1.0531 0.0880 0.5520 0.177 Uani 0.5 H
H2C7 0.9486 0.0322 0.5708 0.177 Uani 0.5 H
H1'C7 1.0221 0.0539 0.5381 0.177 Uani 0.5 H
H2'C7 0.9216 0.0491 0.6104 0.177 Uani 0.5 H
H1C8 1.0464 0.0703 0.6887 0.189 Uani 0.5 H
H2C8 0.9970 0.1426 0.6663 0.189 Uani 0.5 H
H3C8 0.8926 0.0869 0.6851 0.189 Uani 0.5 H
H1C8' 1.1153 0.0904 0.6574 0.189 Uani 0.5 H
H2C8' 1.1017 0.1484 0.5916 0.189 Uani 0.5 H
H3C8' 1.0011 0.1435 0.6639 0.189 Uani 0.5 H
H1C9 0.6109 0.2463 0.3378 0.116 Uani 1.0 H
H2C9 0.7498 0.2543 0.3873 0.116 Uani 1.0 H
H1C10 0.6539 0.2366 0.5059 0.148 Uani 1.0 H
H2C10 0.5149 0.2270 0.4570 0.148 Uani 1.0 H
H1C11 0.5375 0.3315 0.4082 0.216 Uani 1.0 H
H2C11 0.6618 0.3391 0.4718 0.216 Uani 1.0 H
H1C12 0.4896 0.3918 0.5147 0.268 Uani 1.0 H
H2C12 0.4055 0.3258 0.5127 0.268 Uani 1.0 H
H3C12 0.5297 0.3334 0.5763 0.268 Uani 1.0 H
H1C13 0.0606 0.0853 0.2336 0.137 Uani 1.0 H
H2C13 0.1554 0.0571 0.3066 0.137 Uani 1.0 H
H1C14 0.3161 0.0438 0.2289 0.227 Uani 0.5 H
H2C14 0.2590 0.0951 0.1620 0.227 Uani 0.5 H
H1'C14 0.3250 0.0573 0.2250 0.227 Uani 0.5 H
H2'C14 0.2357 0.0899 0.1522 0.227 Uani 0.5 H
H1C15 0.2441 0.0056 0.0974 0.284 Uani 0.5 H
H2C15 0.0994 0.0126 0.1306 0.284 Uani 0.5 H
H1C16 0.1818 -0.0877 0.1583 0.374 Uani 0.5 H
H2C16 0.3047 -0.0554 0.2084 0.374 Uani 0.5 H
H3C16 0.1600 -0.0483 0.2416 0.374 Uani 0.5 H
H1C15' 0.1225 -0.0031 0.1375 0.284 Uani 0.5 H
H2C15' 0.2154 -0.0355 0.2086 0.284 Uani 0.5 H
H1C16' 0.2819 -0.0626 0.0838 0.374 Uani 0.5 H
H2C16' 0.2981 0.0129 0.0617 0.374 Uani 0.5 H
H3C16' 0.3909 -0.0194 0.1329 0.374 Uani 0.5 H
H1C17 0.2946 0.2169 0.1576 0.126 Uani 1.0 H
H2C17 0.4147 0.2072 0.2239 0.126 Uani 1.0 H
H1C18 0.3731 0.3079 0.2775 0.170 Uani 1.0 H
H2C18 0.2560 0.3176 0.2091 0.170 Uani 1.0 H
H1C19 0.4070 0.3066 0.1073 0.201 Uani 0.5 H
H2C19 0.5225 0.3018 0.1775 0.201 Uani 0.5 H
H1'C19 0.3880 0.3312 0.1105 0.201 Uani 0.5 H
H2'C19 0.5002 0.2863 0.1536 0.201 Uani 0.5 H
H1C20 0.5171 0.4030 0.1201 0.289 Uani 0.5 H
H2C20 0.3679 0.4120 0.1448 0.289 Uani 0.5 H
H3C20 0.4834 0.4071 0.2151 0.289 Uani 0.5 H
H1C20' 0.5688 0.3908 0.1459 0.289 Uani 0.5 H
H2C20' 0.4470 0.4143 0.1970 0.289 Uani 0.5 H
H3C20' 0.5591 0.3694 0.2401 0.289 Uani 0.5 H
H1C21 0.2582 0.2267 0.4343 0.113 Uani 1.0 H
H2C21 0.1267 0.1844 0.4389 0.113 Uani 1.0 H
H1C22 0.0060 0.2699 0.3871 0.135 Uani 1.0 H
H2C22 0.1374 0.3123 0.3818 0.135 Uani 1.0 H
H1C23 0.1645 0.3148 0.5207 0.162 Uani 1.0 H
H2C23 0.0422 0.2667 0.5295 0.162 Uani 1.0 H
H1C24 -0.0159 0.3717 0.5602 0.213 Uani 1.0 H
H2C24 0.0239 0.3952 0.4709 0.213 Uani 1.0 H
H3C24 -0.0985 0.3471 0.4798 0.213 Uani 1.0 H
H1C2Ac1 0.8603 0.2666 0.1485 0.164 Uani 1.0 H
H2C2Ac1 0.7640 0.2063 0.1623 0.164 Uani 1.0 H
H3C2Ac1 0.7635 0.2677 0.2231 0.164 Uani 1.0 H
H1C2Ac2 0.2552 0.0703 0.4332 0.134 Uani 1.0 H
H2C2Ac2 0.3623 0.0138 0.4477 0.134 Uani 1.0 H
H3C2Ac2 0.3534 0.0717 0.5132 0.134 Uani 1.0 H

loop_
_atom_site_aniso_label
_atom_site_aniso_U_11
_atom_site_aniso_U_22
_atom_site_aniso_U_33
_atom_site_aniso_U_12
_atom_site_aniso_U_13
_atom_site_aniso_U_23
_atom_site_aniso_type_symbol
Sn1 0.0449(3) 0.1044(4) 0.1032(4) 0.0041(3) 0.0040(2) 0.0062(3) Sn
Sn2 0.0479(3) 0.1278(5) 0.1088(5) -0.0062(3) 0.0133(3) 0.0125(4) Sn
C1 0.094(3) 0.154(3) 0.123(3) -0.00560(10) 0.00940(10) -0.01910(10) C
C2 0.156(4) 0.199(4) 0.175(4) 0.00250(10) -0.0142(2) -0.06010(10) C
C3 0.207(5) 0.245(5) 0.234(5) 0.00850(10) 0.0027(3) -0.06250(10) C
C4 0.296(9) 0.296(9) 0.296(9) 0.0000 0.0148(5) 0.0000 C
C4' 0.296(9) 0.296(9) 0.296(9) 0.0000 0.0148(5) 0.0000 C
C5 0.074(2) 0.113(2) 0.110(2) 0.00660(10) 0.00360(10) 0.01450(10) C
C6 0.127(3) 0.139(3) 0.146(3) 0.02170(10) -0.01750(10) 0.01380(10) C
C7 0.160(4) 0.191(4) 0.174(4) 0.03140(10) -0.0491(2) 0.03160(10) C
C8 0.189(6) 0.189(6) 0.189(6) 0.0000 0.0094(3) 0.0000 C
C8' 0.189(6) 0.189(6) 0.189(6) 0.0000 0.0094(3) 0.0000 C
C9 0.086(2) 0.125(2) 0.139(2) 0.00000(10) 0.0150(2) 0.00560(10) C
C10 0.151(3) 0.118(3) 0.176(3) -0.00530(10) 0.0184(3) -0.01920(10) C
C11 0.220(5) 0.192(5) 0.242(5) -0.00910(10) 0.0580(4) -0.05240(10) C
C12 0.241(6) 0.230(6) 0.332(7) -0.01790(10) 0.0262(3) -0.03500(10) C
C13 0.094(3) 0.159(3) 0.159(3) -0.00070(10) 0.00670(10) -0.00980(10) C
C14 0.181(5) 0.211(5) 0.289(5) -0.01230(10) 0.0004(3) -0.04010(10) C
C15 0.284(8) 0.284(8) 0.284(8) 0.0000 0.0142(4) 0.0000 C
C16 0.374(9) 0.374(9) 0.374(9) 0.0000 0.0187(8) 0.0000 C
C15' 0.284(8) 0.284(8) 0.284(8) 0.0000 0.0142(4) 0.0000 C
C16' 0.374(9) 0.374(9) 0.374(9) 0.0000 0.0187(8) 0.0000 C
C17 0.082(3) 0.157(3) 0.141(3) -0.00110(10) 0.02510(10) 0.02830(10) C
C18 0.164(4) 0.188(4) 0.162(4) -0.02040(10) 0.0508(2) 0.02410(10) C
C19 0.225(5) 0.198(5) 0.184(5) -0.03330(10) 0.0596(2) 0.02400(10) C
C20 0.289(9) 0.289(9) 0.289(9) 0.0000 0.0144(5) 0.0000 C
C20' 0.289(9) 0.289(9) 0.289(9) 0.0000 0.0144(5) 0.0000 C
C21 0.089(2) 0.127(2) 0.125(2) 0.0068(2) 0.00030(10) -0.00390(10) C
C22 0.124(3) 0.144(3) 0.136(3) 0.00590(10) 0.00400(10) -0.01330(10) C
C23 0.144(3) 0.177(3) 0.167(3) 0.00120(10) 0.0087(2) -0.01730(10) C
C24 0.195(5) 0.222(5) 0.223(5) 0.01280(10) 0.0300(2) -0.02800(10) C
O1Ac1 0.053(3) 0.144(5) 0.113(4) -0.002(3) 0.010(3) 0.038(4) O
O2Ac1 0.055(3) 0.172(5) 0.118(4) -0.003(3) 0.009(3) 0.036(4) O
C1Ac1 0.061(5) 0.140(8) 0.119(7) 0.002(5) -0.009(5) 0.020(6) C
C2Ac1 0.055(5) 0.247(9) 0.188(9) 0.004(6) -0.008(6) 0.098(9) C
O1Ac2 0.050(3) 0.123(4) 0.139(4) 0.001(3) 0.010(3) 0.028(4) O
O2Ac2 0.053(3) 0.130(5) 0.131(5) -0.001(3) 0.013(3) 0.023(4) O
C1Ac2 0.055(5) 0.109(6) 0.126(7) 0.001(5) 0.020(5) 0.019(6) C
C2Ac2 0.072(5) 0.155(8) 0.177(9) -0.014(6) 0.027(6) 0.056(7) C

loop_
_geom_angle_atom_site_label_1
_geom_angle_atom_site_label_2
_geom_angle_atom_site_label_3
_geom_angle_site_symmetry_1
_geom_angle_site_symmetry_2
_geom_angle_site_symmetry_3
_geom_angle
_geom_angle_publ_flag
C1 Sn1 C5 1_555 1_555 1_555 116.5(4) no
C1 Sn1 C9 1_555 1_555 1_555 122.9(4) no
C1 Sn1 O1Ac1 1_555 1_555 1_555 88.8(3) no
C1 Sn1 O1Ac2 1_555 1_555 1_555 93.7(3) no
C5 Sn1 C9 1_555 1_555 1_555 119.3(3) no
C5 Sn1 O1Ac1 1_555 1_555 1_555 83.5(2) no
C5 Sn1 O1Ac2 1_555 1_555 1_555 88.5(2) no
C9 Sn1 O1Ac1 1_555 1_555 1_555 86.0(3) no
C9 Sn1 O1Ac2 1_555 1_555 1_555 99.0(3) no
O1Ac1 Sn1 O1Ac2 1_555 1_555 1_555 171.9(2) no
C13 Sn2 C17 1_555 1_555 1_555 115.0(4) no
C13 Sn2 C21 1_555 1_555 1_555 123.7(4) no
C13 Sn2 O2Ac1 1_555 1_555 1_455 94.5(3) no
C13 Sn2 O2Ac2 1_555 1_555 1_555 88.2(3) no
C17 Sn2 C21 1_555 1_555 1_555 119.9(4) no
C17 Sn2 O2Ac1 1_555 1_555 1_455 89.1(3) no
C17 Sn2 O2Ac2 1_555 1_555 1_555 84.6(3) no
C21 Sn2 O2Ac1 1_555 1_555 1_455 97.8(3) no
C21 Sn2 O2Ac2 1_555 1_555 1_555 85.4(3) no
O2Ac1 Sn2 O2Ac2 1_455 1_555 1_555 173.7(2) no
Sn1 C1 C2 1_555 1_555 1_555 115.7(7) no
Sn1 C1 H1C1 1_555 1_555 1_555 107.9 no
Sn1 C1 H2C1 1_555 1_555 1_555 107.9 no
C2 C1 H1C1 1_555 1_555 1_555 107.9 no
C2 C1 H2C1 1_555 1_555 1_555 107.9 no
H1C1 C1 H2C1 1_555 1_555 1_555 109.5 no
C1 C2 C3 1_555 1_555 1_555 113.0(11) no
C1 C2 H1C2 1_555 1_555 1_555 108.6 no
C1 C2 H2C2 1_555 1_555 1_555 108.6 no
C3 C2 H1C2 1_555 1_555 1_555 108.6 no
C3 C2 H2C2 1_555 1_555 1_555 108.6 no
H1C2 C2 H2C2 1_555 1_555 1_555 109.5 no
C2 C3 C4 1_555 1_555 1_555 110.6(15) no
C2 C3 C4' 1_555 1_555 1_555 110.7(15) no
C2 C3 H1C3 1_555 1_555 1_555 109.2 no
C2 C3 H2C3 1_555 1_555 1_555 109.2 no
C2 C3 H1'C3 1_555 1_555 1_555 109.2 no
C2 C3 H2'C3 1_555 1_555 1_555 109.2 no
C4 C3 H1C3 1_555 1_555 1_555 109.2 no
C4 C3 H2C3 1_555 1_555 1_555 109.2 no
C4' C3 H1'C3 1_555 1_555 1_555 109.2 no
C4' C3 H2'C3 1_555 1_555 1_555 109.2 no
H1C3 C3 H2C3 1_555 1_555 1_555 109.5 no
H1'C3 C3 H2'C3 1_555 1_555 1_555 109.5 no
C3 C4 H1C4 1_555 1_555 1_555 109.5 no
C3 C4 H2C4 1_555 1_555 1_555 109.5 no
C3 C4 H3C4 1_555 1_555 1_555 109.5 no
H1C4 C4 H2C4 1_555 1_555 1_555 109.5 no
H1C4 C4 H3C4 1_555 1_555 1_555 109.5 no
H2C4 C4 H3C4 1_555 1_555 1_555 109.5 no
C3 C4' H1C4' 1_555 1_555 1_555 109.5 no
C3 C4' H2C4' 1_555 1_555 1_555 109.5 no
C3 C4' H3C4' 1_555 1_555 1_555 109.5 no
H1C4' C4' H2C4' 1_555 1_555 1_555 109.5 no
H1C4' C4' H3C4' 1_555 1_555 1_555 109.5 no
H2C4' C4' H3C4' 1_555 1_555 1_555 109.5 no
Sn1 C5 C6 1_555 1_555 1_555 116.9(6) no
Sn1 C5 H1C5 1_555 1_555 1_555 107.6 no
Sn1 C5 H2C5 1_555 1_555 1_555 107.6 no
C6 C5 H1C5 1_555 1_555 1_555 107.6 no
C6 C5 H2C5 1_555 1_555 1_555 107.6 no
H1C5 C5 H2C5 1_555 1_555 1_555 109.5 no
C5 C6 C7 1_555 1_555 1_555 115.3(9) no
C5 C6 H1C6 1_555 1_555 1_555 108.0 no
C5 C6 H2C6 1_555 1_555 1_555 108.0 no
C7 C6 H1C6 1_555 1_555 1_555 108.0 no
C7 C6 H2C6 1_555 1_555 1_555 108.0 no
H1C6 C6 H2C6 1_555 1_555 1_555 109.5 no
C6 C7 C8 1_555 1_555 1_555 116.9(11) no
C6 C7 C8' 1_555 1_555 1_555 117.0(11) no
C6 C7 H1C7 1_555 1_555 1_555 107.6 no
C6 C7 H2C7 1_555 1_555 1_555 107.6 no
C6 C7 H1'C7 1_555 1_555 1_555 107.6 no
C6 C7 H2'C7 1_555 1_555 1_555 107.6 no
C8 C7 H1C7 1_555 1_555 1_555 107.6 no
C8 C7 H2C7 1_555 1_555 1_555 107.6 no
C8' C7 H1'C7 1_555 1_555 1_555 107.6 no
C8' C7 H2'C7 1_555 1_555 1_555 107.6 no
H1C7 C7 H2C7 1_555 1_555 1_555 109.5 no
H1'C7 C7 H2'C7 1_555 1_555 1_555 109.5 no
C7 C8 H1C8 1_555 1_555 1_555 109.5 no
C7 C8 H2C8 1_555 1_555 1_555 109.5 no
C7 C8 H3C8 1_555 1_555 1_555 109.5 no
H1C8 C8 H2C8 1_555 1_555 1_555 109.5 no
H1C8 C8 H3C8 1_555 1_555 1_555 109.5 no
H2C8 C8 H3C8 1_555 1_555 1_555 109.5 no
C7 C8' H1C8' 1_555 1_555 1_555 109.5 no
C7 C8' H2C8' 1_555 1_555 1_555 109.5 no
C7 C8' H3C8' 1_555 1_555 1_555 109.5 no
H1C8' C8' H2C8' 1_555 1_555 1_555 109.5 no
H1C8' C8' H3C8' 1_555 1_555 1_555 109.5 no
H2C8' C8' H3C8' 1_555 1_555 1_555 109.5 no
Sn1 C9 C10 1_555 1_555 1_555 120.6(7) no
Sn1 C9 H1C9 1_555 1_555 1_555 106.6 no
Sn1 C9 H2C9 1_555 1_555 1_555 106.6 no
C10 C9 H1C9 1_555 1_555 1_555 106.6 no
C10 C9 H2C9 1_555 1_555 1_555 106.6 no
H1C9 C9 H2C9 1_555 1_555 1_555 109.5 no
C9 C10 C11 1_555 1_555 1_555 113.5(11) no
C9 C10 H1C10 1_555 1_555 1_555 108.5 no
C9 C10 H2C10 1_555 1_555 1_555 108.5 no
C11 C10 H1C10 1_555 1_555 1_555 108.5 no
C11 C10 H2C10 1_555 1_555 1_555 108.5 no
H1C10 C10 H2C10 1_555 1_555 1_555 109.5 no
C10 C11 C12 1_555 1_555 1_555 121.3(16) no
C10 C11 H1C11 1_555 1_555 1_555 106.4 no
C10 C11 H2C11 1_555 1_555 1_555 106.4 no
C12 C11 H1C11 1_555 1_555 1_555 106.4 no
C12 C11 H2C11 1_555 1_555 1_555 106.4 no
H1C11 C11 H2C11 1_555 1_555 1_555 109.5 no
C11 C12 H1C12 1_555 1_555 1_555 109.5 no
C11 C12 H2C12 1_555 1_555 1_555 109.5 no
C11 C12 H3C12 1_555 1_555 1_555 109.5 no
H1C12 C12 H2C12 1_555 1_555 1_555 109.5 no
H1C12 C12 H3C12 1_555 1_555 1_555 109.5 no
H2C12 C12 H3C12 1_555 1_555 1_555 109.5 no
Sn2 C13 C14 1_555 1_555 1_555 112.0(9) no
Sn2 C13 H1C13 1_555 1_555 1_555 108.8 no
Sn2 C13 H2C13 1_555 1_555 1_555 108.8 no
C14 C13 H1C13 1_555 1_555 1_555 108.8 no
C14 C13 H2C13 1_555 1_555 1_555 108.8 no
H1C13 C13 H2C13 1_555 1_555 1_555 109.5 no
C13 C14 C15 1_555 1_555 1_555 119.6(14) no
C13 C14 C15' 1_555 1_555 1_555 119.6(14) no
C13 C14 H1C14 1_555 1_555 1_555 106.9 no
C13 C14 H2C14 1_555 1_555 1_555 106.9 no
C13 C14 H1'C14 1_555 1_555 1_555 106.9 no
C13 C14 H2'C14 1_555 1_555 1_555 106.9 no
C15 C14 H1C14 1_555 1_555 1_555 106.9 no
C15 C14 H2C14 1_555 1_555 1_555 106.9 no
C15' C14 H1'C14 1_555 1_555 1_555 106.9 no
C15' C14 H2'C14 1_555 1_555 1_555 106.9 no
H1C14 C14 H2C14 1_555 1_555 1_555 109.5 no
H1'C14 C14 H2'C14 1_555 1_555 1_555 109.5 no
C14 C15 C16 1_555 1_555 1_555 107.1(12) no
C14 C15 H1C15 1_555 1_555 1_555 110.1 no
C14 C15 H2C15 1_555 1_555 1_555 110.1 no
C16 C15 H1C15 1_555 1_555 1_555 110.1 no
C16 C15 H2C15 1_555 1_555 1_555 110.1 no
H1C15 C15 H2C15 1_555 1_555 1_555 109.5 no
C15 C16 H1C16 1_555 1_555 1_555 109.5 no
C15 C16 H2C16 1_555 1_555 1_555 109.5 no
C15 C16 H3C16 1_555 1_555 1_555 109.5 no
H1C16 C16 H2C16 1_555 1_555 1_555 109.5 no
H1C16 C16 H3C16 1_555 1_555 1_555 109.5 no
H2C16 C16 H3C16 1_555 1_555 1_555 109.5 no
C14 C15' C16' 1_555 1_555 1_555 111.3(12) no
C14 C15' H1C15' 1_555 1_555 1_555 109.0 no
C14 C15' H2C15' 1_555 1_555 1_555 109.0 no
C16' C15' H1C15' 1_555 1_555 1_555 109.0 no
C16' C15' H2C15' 1_555 1_555 1_555 109.0 no
H1C15' C15' H2C15' 1_555 1_555 1_555 109.5 no
C15' C16' H1C16' 1_555 1_555 1_555 109.5 no
C15' C16' H2C16' 1_555 1_555 1_555 109.5 no
C15' C16' H3C16' 1_555 1_555 1_555 109.5 no
H1C16' C16' H2C16' 1_555 1_555 1_555 109.5 no
H1C16' C16' H3C16' 1_555 1_555 1_555 109.5 no
H2C16' C16' H3C16' 1_555 1_555 1_555 109.5 no
Sn2 C17 C18 1_555 1_555 1_555 118.5(7) no
Sn2 C17 H1C17 1_555 1_555 1_555 107.2 no
Sn2 C17 H2C17 1_555 1_555 1_555 107.2 no
C18 C17 H1C17 1_555 1_555 1_555 107.2 no
C18 C17 H2C17 1_555 1_555 1_555 107.2 no
H1C17 C17 H2C17 1_555 1_555 1_555 109.5 no
C17 C18 C19 1_555 1_555 1_555 110.5(11) no
C17 C18 H1C18 1_555 1_555 1_555 109.2 no
C17 C18 H2C18 1_555 1_555 1_555 109.2 no
C19 C18 H1C18 1_555 1_555 1_555 109.2 no
C19 C18 H2C18 1_555 1_555 1_555 109.2 no
H1C18 C18 H2C18 1_555 1_555 1_555 109.5 no
C18 C19 C20 1_555 1_555 1_555 115.3(14) no
C18 C19 C20' 1_555 1_555 1_555 115.3(14) no
C18 C19 H1C19 1_555 1_555 1_555 108.0 no
C18 C19 H2C19 1_555 1_555 1_555 108.0 no
C18 C19 H1'C19 1_555 1_555 1_555 108.0 no
C18 C19 H2'C19 1_555 1_555 1_555 108.0 no
C20 C19 H1C19 1_555 1_555 1_555 108.0 no
C20 C19 H2C19 1_555 1_555 1_555 108.0 no
C20' C19 H1'C19 1_555 1_555 1_555 108.0 no
C20' C19 H2'C19 1_555 1_555 1_555 108.0 no
H1C19 C19 H2C19 1_555 1_555 1_555 109.5 no
H1'C19 C19 H2'C19 1_555 1_555 1_555 109.5 no
C19 C20 H1C20 1_555 1_555 1_555 109.5 no
C19 C20 H2C20 1_555 1_555 1_555 109.5 no
C19 C20 H3C20 1_555 1_555 1_555 109.5 no
H1C20 C20 H2C20 1_555 1_555 1_555 109.5 no
H1C20 C20 H3C20 1_555 1_555 1_555 109.5 no
H2C20 C20 H3C20 1_555 1_555 1_555 109.5 no
C19 C20' H1C20' 1_555 1_555 1_555 109.5 no
C19 C20' H2C20' 1_555 1_555 1_555 109.5 no
C19 C20' H3C20' 1_555 1_555 1_555 109.5 no
H1C20' C20' H2C20' 1_555 1_555 1_555 109.5 no
H1C20' C20' H3C20' 1_555 1_555 1_555 109.5 no
H2C20' C20' H3C20' 1_555 1_555 1_555 109.5 no
Sn2 C21 C22 1_555 1_555 1_555 118.6(7) no
Sn2 C21 H1C21 1_555 1_555 1_555 107.2 no
Sn2 C21 H2C21 1_555 1_555 1_555 107.2 no
C22 C21 H1C21 1_555 1_555 1_555 107.2 no
C22 C21 H2C21 1_555 1_555 1_555 107.2 no
H1C21 C21 H2C21 1_555 1_555 1_555 109.5 no
C21 C22 C23 1_555 1_555 1_555 114.7(9) no
C21 C22 H1C22 1_555 1_555 1_555 108.2 no
C21 C22 H2C22 1_555 1_555 1_555 108.2 no
C23 C22 H1C22 1_555 1_555 1_555 108.2 no
C23 C22 H2C22 1_555 1_555 1_555 108.2 no
H1C22 C22 H2C22 1_555 1_555 1_555 109.5 no
C22 C23 C24 1_555 1_555 1_555 114.6(11) no
C22 C23 H1C23 1_555 1_555 1_555 108.2 no
C22 C23 H2C23 1_555 1_555 1_555 108.2 no
C24 C23 H1C23 1_555 1_555 1_555 108.2 no
C24 C23 H2C23 1_555 1_555 1_555 108.2 no
H1C23 C23 H2C23 1_555 1_555 1_555 109.5 no
C23 C24 H1C24 1_555 1_555 1_555 109.5 no
C23 C24 H2C24 1_555 1_555 1_555 109.5 no
C23 C24 H3C24 1_555 1_555 1_555 109.5 no
H1C24 C24 H2C24 1_555 1_555 1_555 109.5 no
H1C24 C24 H3C24 1_555 1_555 1_555 109.5 no
H2C24 C24 H3C24 1_555 1_555 1_555 109.5 no
Sn1 O1Ac1 C1Ac1 1_555 1_555 1_555 138.4(5) no
Sn2 O2Ac1 C1Ac1 1_655 1_555 1_555 120.0(5) no
O1Ac1 C1Ac1 O2Ac1 1_555 1_555 1_555 123.9(8) no
O1Ac1 C1Ac1 C2Ac1 1_555 1_555 1_555 122.5(8) no
O2Ac1 C1Ac1 C2Ac1 1_555 1_555 1_555 113.6(9) no
C1Ac1 C2Ac1 H1C2Ac1 1_555 1_555 1_555 109.5 no
C1Ac1 C2Ac1 H2C2Ac1 1_555 1_555 1_555 109.5 no
C1Ac1 C2Ac1 H3C2Ac1 1_555 1_555 1_555 109.5 no
H1C2Ac1 C2Ac1 H2C2Ac1 1_555 1_555 1_555 109.5 no
H1C2Ac1 C2Ac1 H3C2Ac1 1_555 1_555 1_555 109.5 no
H2C2Ac1 C2Ac1 H3C2Ac1 1_555 1_555 1_555 109.5 no
Sn1 O1Ac2 C1Ac2 1_555 1_555 1_555 121.4(5) no
Sn2 O2Ac2 C1Ac2 1_555 1_555 1_555 140.1(5) no
O1Ac2 C1Ac2 O2Ac2 1_555 1_555 1_555 122.5(7) no
O1Ac2 C1Ac2 C2Ac2 1_555 1_555 1_555 116.3(8) no
O2Ac2 C1Ac2 C2Ac2 1_555 1_555 1_555 121.2(7) no
C1Ac2 C2Ac2 H1C2Ac2 1_555 1_555 1_555 109.5 no
C1Ac2 C2Ac2 H2C2Ac2 1_555 1_555 1_555 109.5 no
C1Ac2 C2Ac2 H3C2Ac2 1_555 1_555 1_555 109.5 no
H1C2Ac2 C2Ac2 H2C2Ac2 1_555 1_555 1_555 109.5 no
H1C2Ac2 C2Ac2 H3C2Ac2 1_555 1_555 1_555 109.5 no
H2C2Ac2 C2Ac2 H3C2Ac2 1_555 1_555 1_555 109.5 no

loop_
_geom_bond_atom_site_label_1
_geom_bond_atom_site_label_2
_geom_bond_site_symmetry_1
_geom_bond_site_symmetry_2
_geom_bond_distance
_geom_bond_publ_flag
Sn1 C1 1_555 1_555 2.129(9) no
Sn1 C5 1_555 1_555 2.122(7) no
Sn1 C9 1_555 1_555 2.105(9) no
Sn1 O1Ac1 1_555 1_555 2.423(5) no
Sn1 O1Ac2 1_555 1_555 2.178(5) no
Sn2 C13 1_555 1_555 2.112(10) no
Sn2 C17 1_555 1_555 2.118(9) no
Sn2 C21 1_555 1_555 2.119(9) no
Sn2 O2Ac1 1_555 1_455 2.180(5) no
Sn2 O2Ac2 1_555 1_555 2.445(6) no
C1 C2 1_555 1_555 1.478(10) no
C1 H1C1 1_555 1_555 1.000 no
C1 H2C1 1_555 1_555 1.000 no
C2 C3 1_555 1_555 1.479(10) no
C2 H1C2 1_555 1_555 1.000 no
C2 H2C2 1_555 1_555 1.000 no
C3 C4 1_555 1_555 1.459(12) no
C3 C4' 1_555 1_555 1.447(15) no
C3 H1C3 1_555 1_555 1.000 no
C3 H2C3 1_555 1_555 1.000 no
C3 H1'C3 1_555 1_555 1.000 no
C3 H2'C3 1_555 1_555 1.000 no
C4 H1C4 1_555 1_555 1.000 no
C4 H2C4 1_555 1_555 1.000 no
C4 H3C4 1_555 1_555 1.000 no
C4' H1C4' 1_555 1_555 1.000 no
C4' H2C4' 1_555 1_555 1.000 no
C4' H3C4' 1_555 1_555 1.000 no
C5 C6 1_555 1_555 1.487(8) no
C5 H1C5 1_555 1_555 1.000 no
C5 H2C5 1_555 1_555 1.000 no
C6 C7 1_555 1_555 1.486(8) no
C6 H1C6 1_555 1_555 1.000 no
C6 H2C6 1_555 1_555 1.000 no
C7 C8 1_555 1_555 1.467(9) no
C7 C8' 1_555 1_555 1.455(11) no
C7 H1C7 1_555 1_555 1.000 no
C7 H2C7 1_555 1_555 1.000 no
C7 H1'C7 1_555 1_555 1.000 no
C7 H2'C7 1_555 1_555 1.000 no
C8 H1C8 1_555 1_555 1.000 no
C8 H2C8 1_555 1_555 1.000 no
C8 H3C8 1_555 1_555 1.000 no
C8' H1C8' 1_555 1_555 1.000 no
C8' H2C8' 1_555 1_555 1.000 no
C8' H3C8' 1_555 1_555 1.000 no
C9 C10 1_555 1_555 1.461(9) no
C9 H1C9 1_555 1_555 1.000 no
C9 H2C9 1_555 1_555 1.000 no
C10 C11 1_555 1_555 1.459(9) no
C10 H1C10 1_555 1_555 1.000 no
C10 H2C10 1_555 1_555 1.000 no
C11 C12 1_555 1_555 1.430(12) no
C11 H1C11 1_555 1_555 1.000 no
C11 H2C11 1_555 1_555 1.000 no
C12 H1C12 1_555 1_555 1.000 no
C12 H2C12 1_555 1_555 1.000 no
C12 H3C12 1_555 1_555 1.000 no
C13 C14 1_555 1_555 1.465(12) no
C13 H1C13 1_555 1_555 1.000 no
C13 H2C13 1_555 1_555 1.000 no
C14 C15 1_555 1_555 1.441(11) no
C14 C15' 1_555 1_555 1.433(13) no
C14 H1C14 1_555 1_555 1.000 no
C14 H2C14 1_555 1_555 1.000 no
C14 H1'C14 1_555 1_555 1.000 no
C14 H2'C14 1_555 1_555 1.000 no
C15 C16 1_555 1_555 1.425(18) no
C15 H1C15 1_555 1_555 1.000 no
C15 H2C15 1_555 1_555 1.000 no
C16 H1C16 1_555 1_555 1.000 no
C16 H2C16 1_555 1_555 1.000 no
C16 H3C16 1_555 1_555 1.000 no
C15' C16' 1_555 1_555 1.426(18) no
C15' H1C15' 1_555 1_555 1.000 no
C15' H2C15' 1_555 1_555 1.000 no
C16' H1C16' 1_555 1_555 1.000 no
C16' H2C16' 1_555 1_555 1.000 no
C16' H3C16' 1_555 1_555 1.000 no
C17 C18 1_555 1_555 1.491(10) no
C17 H1C17 1_555 1_555 1.000 no
C17 H2C17 1_555 1_555 1.000 no
C18 C19 1_555 1_555 1.508(10) no
C18 H1C18 1_555 1_555 1.000 no
C18 H2C18 1_555 1_555 1.000 no
C19 C20 1_555 1_555 1.482(12) no
C19 C20' 1_555 1_555 1.466(15) no
C19 H1C19 1_555 1_555 1.000 no
C19 H2C19 1_555 1_555 1.000 no
C19 H1'C19 1_555 1_555 1.000 no
C19 H2'C19 1_555 1_555 1.000 no
C20 H1C20 1_555 1_555 1.000 no
C20 H2C20 1_555 1_555 1.000 no
C20 H3C20 1_555 1_555 1.000 no
C20' H1C20' 1_555 1_555 1.000 no
C20' H2C20' 1_555 1_555 1.000 no
C20' H3C20' 1_555 1_555 1.000 no
C21 C22 1_555 1_555 1.503(8) no
C21 H1C21 1_555 1_555 1.000 no
C21 H2C21 1_555 1_555 1.000 no
C22 C23 1_555 1_555 1.504(8) no
C22 H1C22 1_555 1_555 1.000 no
C22 H2C22 1_555 1_555 1.000 no
C23 C24 1_555 1_555 1.501(9) no
C23 H1C23 1_555 1_555 1.000 no
C23 H2C23 1_555 1_555 1.000 no
C24 H1C24 1_555 1_555 1.000 no
C24 H2C24 1_555 1_555 1.000 no
C24 H3C24 1_555 1_555 1.000 no
O1Ac1 C1Ac1 1_555 1_555 1.207(9) no
O2Ac1 Sn2 1_555 1_655 2.180(5) no
O2Ac1 C1Ac1 1_555 1_555 1.294(9) no
C1Ac1 C2Ac1 1_555 1_555 1.522(11) no
C2Ac1 H1C2Ac1 1_555 1_555 1.000 no
C2Ac1 H2C2Ac1 1_555 1_555 1.000 no
C2Ac1 H3C2Ac1 1_555 1_555 1.000 no
O1Ac2 C1Ac2 1_555 1_555 1.260(8) no
O2Ac2 C1Ac2 1_555 1_555 1.241(9) no
C1Ac2 C2Ac2 1_555 1_555 1.482(11) no
C2Ac2 H1C2Ac2 1_555 1_555 1.000 no
C2Ac2 H2C2Ac2 1_555 1_555 1.000 no
C2Ac2 H3C2Ac2 1_555 1_555 1.000 no
